data_2019586
loop_
_publ_author_name
'Budanow, Alexandra'
'Sinke, Tanja'
'Lerner, Hans-Wolfram'
'Bolte, Michael'

_publ_section_title
;
 Packing considerations of 10-oxa-9-boraphenanthrene derivatives
;
_journal_coeditor_code SK3550
_journal_issue 7
_journal_name_full 'Acta Crystallographica Section C'
_journal_page_first 662
_journal_page_last 667
_journal_paper_doi 10.1107/S205322961401290X
_journal_volume 70
_journal_year 2014
_chemical_formula_iupac 'C36 H27 B O3'
_chemical_formula_moiety 'C36 H27 B O3'
_chemical_formula_sum 'C36 H27 B O3'
_chemical_formula_weight 518.39
_chemical_name_systematic
;
Tris(biphenyl-2-yl) borate
;
_space_group_IT_number 14
_symmetry_cell_setting monoclinic
_symmetry_space_group_name_Hall '-P 2ybc'
_symmetry_space_group_name_H-M 'P 1 21/c 1'
_atom_sites_solution_hydrogens geom
_atom_sites_solution_primary direct
_atom_sites_solution_secondary difmap
_audit_creation_method SHELXL-97
_cell_angle_alpha 90.00
_cell_angle_beta 100.966(10)
_cell_angle_gamma 90.00
_cell_formula_units_Z 4
_cell_length_a 13.9098(17)
_cell_length_b 10.1293(8)
_cell_length_c 19.485(2)
_cell_measurement_reflns_used 8174
_cell_measurement_temperature 173(2)
_cell_measurement_theta_max 27.63
_cell_measurement_theta_min 2.275
_cell_volume 2695.2(5)
_computing_cell_refinement 'X-AREA (Stoe & Cie, 2001)'
_computing_data_collection 'X-AREA (Stoe & Cie, 2001)'
_computing_data_reduction 'X-AREA (Stoe & Cie, 2001)'
_computing_molecular_graphics 'XP  (Sheldrick, 2008)'
_computing_publication_material 'publCIF (Westrip, 2010), SHELXL97 (Sheldrick, 2008) and PLATON (Spek, 2009)'
_computing_structure_refinement 'SHELXL97 (Sheldrick, 2008)'
_computing_structure_solution 'SHELXS97 (Sheldrick, 2008)'
_diffrn_ambient_temperature 173(2)
_diffrn_measured_fraction_theta_full 0.988
_diffrn_measured_fraction_theta_max 0.969
_diffrn_measurement_device_type 'Stoe IPDS II two-circle'
_diffrn_measurement_method \w
_diffrn_radiation_monochromator 'Genix 3D multilayer optics'
_diffrn_radiation_source 'Genix 3D I\mS microfocus X-ray source'
_diffrn_radiation_type MoK\a
_diffrn_radiation_wavelength 0.71073
_diffrn_reflns_av_R_equivalents 0.1115
_diffrn_reflns_av_sigmaI/netI 0.1203
_diffrn_reflns_limit_h_max 15
_diffrn_reflns_limit_h_min -17
_diffrn_reflns_limit_k_max 12
_diffrn_reflns_limit_k_min -11
_diffrn_reflns_limit_l_max 24
_diffrn_reflns_limit_l_min -25
_diffrn_reflns_number 15600
_diffrn_reflns_theta_full 25.00
_diffrn_reflns_theta_max 27.22
_diffrn_reflns_theta_min 2.28
_diffrn_standards_number 0
_exptl_absorpt_coefficient_mu 0.079
_exptl_absorpt_correction_type none
_exptl_crystal_colour colourless
_exptl_crystal_density_diffrn 1.278
_exptl_crystal_density_method 'not measured'
_exptl_crystal_description block
_exptl_crystal_F_000 1088
_exptl_crystal_size_max 0.20
_exptl_crystal_size_mid 0.20
_exptl_crystal_size_min 0.10
_refine_diff_density_max 0.198
_refine_diff_density_min -0.203
_refine_ls_extinction_method none
_refine_ls_goodness_of_fit_ref 0.974
_refine_ls_hydrogen_treatment constr
_refine_ls_matrix_type full
_refine_ls_number_parameters 361
_refine_ls_number_reflns 5830
_refine_ls_number_restraints 0
_refine_ls_restrained_S_all 0.974
_refine_ls_R_factor_all 0.1328
_refine_ls_R_factor_gt 0.0669
_refine_ls_shift/su_max 0.000
_refine_ls_shift/su_mean 0.000
_refine_ls_structure_factor_coef Fsqd
_refine_ls_weighting_details 'calc w=1/[\s^2^(Fo^2^)+(0.0434P)^2^] where P=(Fo^2^+2Fc^2^)/3'
_refine_ls_weighting_scheme calc
_refine_ls_wR_factor_gt 0.1179
_refine_ls_wR_factor_ref 0.1365
_reflns_number_gt 3289
_reflns_number_total 5830
_reflns_threshold_expression I>2\s(I)
_cod_data_source_file sk3550sup1.cif
_cod_data_source_block III
_cod_depositor_comments 'Adding full bibliography for 2019586--2019589.cif.'
_cod_original_sg_symbol_H-M 'P 21/c'
_cod_database_code 2019586
_cod_database_fobs_code 2019586

loop_
_symmetry_equiv_pos_as_xyz
'x, y, z'
'-x, y+1/2, -z+1/2'
'-x, -y, -z'
'x, -y-1/2, z-1/2'

loop_
_atom_site_type_symbol
_atom_site_label
_atom_site_fract_x
_atom_site_fract_y
_atom_site_fract_z
_atom_site_U_iso_or_equiv
_atom_site_adp_type
_atom_site_calc_flag
_atom_site_refinement_flags
_atom_site_occupancy
_atom_site_symmetry_multiplicity
B B1 0.7260(2) 0.5771(3) 0.63846(13) 0.0235(6) Uani d . 1 1
O O1 0.81117(13) 0.51654(18) 0.63232(8) 0.0286(4) Uani d . 1 1
O O2 0.65190(13) 0.58937(18) 0.58340(8) 0.0282(4) Uani d . 1 1
O O3 0.71597(13) 0.62411(17) 0.70273(8) 0.0283(4) Uani d . 1 1
C C1 0.83438(19) 0.4751(3) 0.56939(11) 0.0250(5) Uani d . 1 1
C C2 0.83996(19) 0.5637(3) 0.51576(12) 0.0264(6) Uani d . 1 1
C C3 0.8710(2) 0.5138(3) 0.45687(13) 0.0314(6) Uani d . 1 1
H H3 0.8750 0.5715 0.4190 0.038 Uiso calc R 1 1
C C4 0.8961(2) 0.3831(3) 0.45228(13) 0.0342(6) Uani d . 1 1
H H4 0.9192 0.3523 0.4123 0.041 Uiso calc R 1 1
C C5 0.8878(2) 0.2972(3) 0.50529(13) 0.0333(6) Uani d . 1 1
H H5 0.9034 0.2064 0.5017 0.040 Uiso calc R 1 1
C C6 0.8563(2) 0.3441(3) 0.56422(13) 0.0306(6) Uani d . 1 1
H H6 0.8499 0.2852 0.6010 0.037 Uiso calc R 1 1
C C11 0.8143(2) 0.7056(3) 0.51816(12) 0.0281(6) Uani d . 1 1
C C12 0.7511(2) 0.7614(3) 0.46223(13) 0.0327(6) Uani d . 1 1
H H12 0.7247 0.7081 0.4230 0.039 Uiso calc R 1 1
C C13 0.7259(2) 0.8932(3) 0.46242(14) 0.0390(7) Uani d . 1 1
H H13 0.6828 0.9301 0.4235 0.047 Uiso calc R 1 1
C C14 0.7635(2) 0.9714(3) 0.51932(16) 0.0403(7) Uani d . 1 1
H H14 0.7459 1.0619 0.5198 0.048 Uiso calc R 1 1
C C15 0.8269(2) 0.9173(3) 0.57546(15) 0.0387(7) Uani d . 1 1
H H15 0.8531 0.9710 0.6145 0.046 Uiso calc R 1 1
C C16 0.8523(2) 0.7851(3) 0.57503(13) 0.0326(6) Uani d . 1 1
H H16 0.8960 0.7485 0.6138 0.039 Uiso calc R 1 1
C C21 0.56304(19) 0.6449(3) 0.58975(12) 0.0276(6) Uani d . 1 1
C C22 0.4901(2) 0.5650(3) 0.60773(12) 0.0282(6) Uani d . 1 1
C C23 0.4000(2) 0.6259(3) 0.60850(14) 0.0363(7) Uani d . 1 1
H H23 0.3479 0.5746 0.6196 0.044 Uiso calc R 1 1
C C24 0.3848(2) 0.7583(3) 0.59361(15) 0.0426(7) Uani d . 1 1
H H24 0.3228 0.7970 0.5944 0.051 Uiso calc R 1 1
C C25 0.4595(2) 0.8338(3) 0.57768(15) 0.0402(7) Uani d . 1 1
H H25 0.4496 0.9252 0.5680 0.048 Uiso calc R 1 1
C C26 0.5491(2) 0.7770(3) 0.57566(13) 0.0347(6) Uani d . 1 1
H H26 0.6008 0.8291 0.5646 0.042 Uiso calc R 1 1
C C31 0.5055(2) 0.4246(3) 0.62803(12) 0.0286(6) Uani d . 1 1
C C32 0.4716(2) 0.3773(3) 0.68588(14) 0.0380(7) Uani d . 1 1
H H32 0.4408 0.4368 0.7126 0.046 Uiso calc R 1 1
C C33 0.4812(3) 0.2475(3) 0.70578(16) 0.0485(8) Uani d . 1 1
H H33 0.4582 0.2180 0.7460 0.058 Uiso calc R 1 1
C C34 0.5248(2) 0.1600(3) 0.66666(16) 0.0469(8) Uani d . 1 1
H H34 0.5299 0.0693 0.6791 0.056 Uiso calc R 1 1
C C35 0.5608(2) 0.2041(3) 0.60975(15) 0.0426(7) Uani d . 1 1
H H35 0.5921 0.1440 0.5837 0.051 Uiso calc R 1 1
C C36 0.5516(2) 0.3362(3) 0.59020(13) 0.0355(7) Uani d . 1 1
H H36 0.5768 0.3661 0.5509 0.043 Uiso calc R 1 1
C C41 0.7820(2) 0.5872(3) 0.76225(11) 0.0277(6) Uani d . 1 1
C C42 0.84756(19) 0.6795(3) 0.79779(12) 0.0283(6) Uani d . 1 1
C C43 0.9119(2) 0.6334(3) 0.85699(13) 0.0369(7) Uani d . 1 1
H H43 0.9576 0.6932 0.8827 0.044 Uiso calc R 1 1
C C44 0.9114(2) 0.5051(3) 0.87920(14) 0.0443(8) Uani d . 1 1
H H44 0.9570 0.4770 0.9192 0.053 Uiso calc R 1 1
C C45 0.8450(3) 0.4172(3) 0.84366(14) 0.0443(8) Uani d . 1 1
H H45 0.8440 0.3285 0.8593 0.053 Uiso calc R 1 1
C C46 0.7796(2) 0.4581(3) 0.78483(14) 0.0381(7) Uani d . 1 1
H H46 0.7333 0.3978 0.7601 0.046 Uiso calc R 1 1
C C51 0.8516(2) 0.8196(3) 0.77710(11) 0.0285(6) Uani d . 1 1
C C52 0.7681(2) 0.8952(3) 0.75813(14) 0.0359(7) Uani d . 1 1
H H52 0.7057 0.8544 0.7534 0.043 Uiso calc R 1 1
C C53 0.7737(2) 1.0292(3) 0.74593(15) 0.0414(7) Uani d . 1 1
H H53 0.7155 1.0798 0.7338 0.050 Uiso calc R 1 1
C C54 0.8635(3) 1.0894(3) 0.75137(14) 0.0428(7) Uani d . 1 1
H H54 0.8674 1.1815 0.7429 0.051 Uiso calc R 1 1
C C55 0.9477(2) 1.0158(3) 0.76907(14) 0.0426(8) Uani d . 1 1
H H55 1.0098 1.0570 0.7723 0.051 Uiso calc R 1 1
C C56 0.9422(2) 0.8822(3) 0.78214(12) 0.0367(7) Uani d . 1 1
H H56 1.0007 0.8322 0.7947 0.044 Uiso calc R 1 1

loop_
_atom_site_aniso_label
_atom_site_aniso_U_11
_atom_site_aniso_U_22
_atom_site_aniso_U_33
_atom_site_aniso_U_12
_atom_site_aniso_U_13
_atom_site_aniso_U_23
B1 0.0253(16) 0.0214(14) 0.0248(13) -0.0017(12) 0.0072(11) 0.0017(11)
O1 0.0286(10) 0.0367(10) 0.0212(8) 0.0045(9) 0.0067(7) 0.0003(7)
O2 0.0216(10) 0.0364(10) 0.0273(8) -0.0005(8) 0.0066(7) -0.0018(7)
O3 0.0285(10) 0.0322(10) 0.0247(8) 0.0057(8) 0.0065(7) -0.0007(7)
C1 0.0200(13) 0.0327(14) 0.0215(11) 0.0048(11) 0.0017(10) -0.0041(10)
C2 0.0209(14) 0.0346(15) 0.0231(11) -0.0015(11) 0.0023(10) -0.0022(10)
C3 0.0319(16) 0.0358(16) 0.0280(13) -0.0050(13) 0.0094(11) -0.0015(11)
C4 0.0310(16) 0.0433(17) 0.0298(13) -0.0011(13) 0.0097(11) -0.0102(12)
C5 0.0322(16) 0.0291(14) 0.0378(14) 0.0032(13) 0.0049(12) -0.0061(11)
C6 0.0299(16) 0.0330(16) 0.0282(12) -0.0022(12) 0.0035(11) 0.0029(10)
C11 0.0278(15) 0.0298(14) 0.0290(12) -0.0036(12) 0.0113(10) 0.0001(10)
C12 0.0345(16) 0.0367(16) 0.0287(13) -0.0036(13) 0.0107(11) 0.0026(11)
C13 0.0366(17) 0.0399(17) 0.0432(15) 0.0013(14) 0.0145(13) 0.0109(13)
C14 0.0416(19) 0.0291(15) 0.0564(18) 0.0017(14) 0.0250(14) 0.0040(13)
C15 0.0373(18) 0.0342(16) 0.0473(16) -0.0071(14) 0.0150(13) -0.0083(13)
C16 0.0297(16) 0.0355(16) 0.0335(13) -0.0037(13) 0.0083(11) -0.0004(11)
C21 0.0222(14) 0.0370(16) 0.0235(11) 0.0014(12) 0.0039(10) -0.0028(10)
C22 0.0202(13) 0.0371(15) 0.0273(12) 0.0016(12) 0.0050(10) -0.0058(10)
C23 0.0261(16) 0.0433(17) 0.0410(14) -0.0029(13) 0.0103(12) -0.0005(13)
C24 0.0309(17) 0.0491(19) 0.0482(17) 0.0117(15) 0.0086(13) 0.0001(14)
C25 0.0391(18) 0.0340(16) 0.0476(16) 0.0089(14) 0.0085(13) 0.0003(13)
C26 0.0338(17) 0.0347(16) 0.0356(14) -0.0042(13) 0.0069(12) -0.0022(11)
C31 0.0223(14) 0.0352(15) 0.0263(12) -0.0047(12) -0.0003(10) -0.0009(10)
C32 0.0366(17) 0.0427(17) 0.0373(14) -0.0053(14) 0.0133(12) -0.0007(13)
C33 0.048(2) 0.057(2) 0.0422(16) -0.0020(17) 0.0121(14) 0.0145(14)
C34 0.051(2) 0.0377(17) 0.0491(17) -0.0017(15) 0.0034(15) 0.0119(14)
C35 0.047(2) 0.0377(17) 0.0432(16) 0.0078(15) 0.0089(13) 0.0003(13)
C36 0.0382(17) 0.0404(17) 0.0281(13) -0.0009(14) 0.0070(11) 0.0006(11)
C41 0.0278(15) 0.0364(15) 0.0208(11) 0.0055(12) 0.0089(10) 0.0012(10)
C42 0.0257(15) 0.0406(16) 0.0208(11) 0.0038(12) 0.0099(10) -0.0034(10)
C43 0.0288(16) 0.0565(19) 0.0256(12) 0.0055(14) 0.0054(11) 0.0004(12)
C44 0.0403(18) 0.070(2) 0.0236(13) 0.0179(17) 0.0091(12) 0.0125(14)
C45 0.060(2) 0.0415(17) 0.0354(14) 0.0172(17) 0.0191(14) 0.0124(13)
C46 0.0466(19) 0.0382(17) 0.0325(14) 0.0065(14) 0.0152(13) 0.0012(12)
C51 0.0247(14) 0.0416(16) 0.0198(11) 0.0027(12) 0.0058(10) -0.0031(10)
C52 0.0252(16) 0.0403(17) 0.0431(15) -0.0001(13) 0.0088(12) -0.0043(12)
C53 0.0380(19) 0.0376(17) 0.0493(17) 0.0022(14) 0.0102(14) -0.0042(13)
C54 0.052(2) 0.0403(17) 0.0380(15) -0.0095(16) 0.0135(14) -0.0055(13)
C55 0.0365(18) 0.059(2) 0.0343(14) -0.0188(16) 0.0109(12) -0.0041(13)
C56 0.0276(16) 0.0546(19) 0.0279(13) -0.0038(14) 0.0050(11) -0.0006(12)

loop_
_atom_type_symbol
_atom_type_description
_atom_type_scat_dispersion_real
_atom_type_scat_dispersion_imag
_atom_type_scat_source
C C 0.0033 0.0016 'International Tables Vol C Tables 4.2.6.8 and 6.1.1.4'
H H 0.0000 0.0000 'International Tables Vol C Tables 4.2.6.8 and 6.1.1.4'
B B 0.0013 0.0007 'International Tables Vol C Tables 4.2.6.8 and 6.1.1.4'
O O 0.0106 0.0060 'International Tables Vol C Tables 4.2.6.8 and 6.1.1.4'

loop_
_geom_angle_atom_site_label_1
_geom_angle_atom_site_label_2
_geom_angle_atom_site_label_3
_geom_angle
O2 B1 O1 121.3(2)
O2 B1 O3 120.0(2)
O1 B1 O3 118.6(2)
B1 O1 C1 124.47(19)
B1 O2 C21 121.87(19)
B1 O3 C41 120.3(2)
C6 C1 C2 121.7(2)
C6 C1 O1 116.7(2)
C2 C1 O1 121.6(2)
C1 C2 C3 117.0(2)
C1 C2 C11 123.6(2)
C3 C2 C11 119.4(2)
C4 C3 C2 121.6(2)
C4 C3 H3 119.2
C2 C3 H3 119.2
C5 C4 C3 120.2(2)
C5 C4 H4 119.9
C3 C4 H4 119.9
C4 C5 C6 119.4(3)
C4 C5 H5 120.3
C6 C5 H5 120.3
C1 C6 C5 120.1(2)
C1 C6 H6 119.9
C5 C6 H6 119.9
C12 C11 C16 118.6(2)
C12 C11 C2 119.4(2)
C16 C11 C2 121.9(2)
C13 C12 C11 121.1(3)
C13 C12 H12 119.5
C11 C12 H12 119.5
C12 C13 C14 119.9(3)
C12 C13 H13 120.0
C14 C13 H13 120.0
C15 C14 C13 119.7(3)
C15 C14 H14 120.1
C13 C14 H14 120.1
C14 C15 C16 120.3(3)
C14 C15 H15 119.9
C16 C15 H15 119.9
C15 C16 C11 120.4(3)
C15 C16 H16 119.8
C11 C16 H16 119.8
C26 C21 O2 118.2(3)
C26 C21 C22 122.3(3)
O2 C21 C22 119.5(2)
C21 C22 C23 116.3(3)
C21 C22 C31 123.3(2)
C23 C22 C31 120.3(3)
C24 C23 C22 121.8(3)
C24 C23 H23 119.1
C22 C23 H23 119.1
C25 C24 C23 119.8(3)
C25 C24 H24 120.1
C23 C24 H24 120.1
C24 C25 C26 120.0(3)
C24 C25 H25 120.0
C26 C25 H25 120.0
C21 C26 C25 119.7(3)
C21 C26 H26 120.2
C25 C26 H26 120.2
C32 C31 C36 118.0(3)
C32 C31 C22 119.6(3)
C36 C31 C22 122.3(2)
C33 C32 C31 122.1(3)
C33 C32 H32 118.9
C31 C32 H32 118.9
C32 C33 C34 119.2(3)
C32 C33 H33 120.4
C34 C33 H33 120.4
C35 C34 C33 120.1(3)
C35 C34 H34 119.9
C33 C34 H34 119.9
C34 C35 C36 120.3(3)
C34 C35 H35 119.8
C36 C35 H35 119.8
C35 C36 C31 120.1(3)
C35 C36 H36 119.9
C31 C36 H36 119.9
C46 C41 O3 118.0(2)
C46 C41 C42 121.9(2)
O3 C41 C42 120.0(2)
C41 C42 C43 116.2(3)
C41 C42 C51 124.3(2)
C43 C42 C51 119.6(2)
C44 C43 C42 122.4(3)
C44 C43 H43 118.8
C42 C43 H43 118.8
C43 C44 C45 120.0(3)
C43 C44 H44 120.0
C45 C44 H44 120.0
C44 C45 C46 119.8(3)
C44 C45 H45 120.1
C46 C45 H45 120.1
C41 C46 C45 119.7(3)
C41 C46 H46 120.2
C45 C46 H46 120.2
C52 C51 C56 118.0(3)
C52 C51 C42 122.1(3)
C56 C51 C42 119.8(3)
C51 C52 C53 121.2(3)
C51 C52 H52 119.4
C53 C52 H52 119.4
C54 C53 C52 120.1(3)
C54 C53 H53 119.9
C52 C53 H53 119.9
C53 C54 C55 119.8(3)
C53 C54 H54 120.1
C55 C54 H54 120.1
C54 C55 C56 120.2(3)
C54 C55 H55 119.9
C56 C55 H55 119.9
C55 C56 C51 120.8(3)
C55 C56 H56 119.6
C51 C56 H56 119.6

loop_
_geom_bond_atom_site_label_1
_geom_bond_atom_site_label_2
_geom_bond_distance
B1 O2 1.345(3)
B1 O1 1.359(4)
B1 O3 1.372(3)
O1 C1 1.391(3)
O2 C21 1.385(3)
O3 C41 1.387(3)
C1 C6 1.370(4)
C1 C2 1.391(4)
C2 C3 1.396(4)
C2 C11 1.483(4)
C3 C4 1.377(4)
C3 H3 0.9500
C4 C5 1.372(4)
C4 H4 0.9500
C5 C6 1.389(4)
C5 H5 0.9500
C6 H6 0.9500
C11 C12 1.384(4)
C11 C16 1.390(4)
C12 C13 1.380(4)
C12 H12 0.9500
C13 C14 1.382(4)
C13 H13 0.9500
C14 C15 1.380(4)
C14 H14 0.9500
C15 C16 1.386(4)
C15 H15 0.9500
C16 H16 0.9500
C21 C26 1.373(4)
C21 C22 1.393(4)
C22 C23 1.399(4)
C22 C31 1.481(4)
C23 C24 1.380(4)
C23 H23 0.9500
C24 C25 1.373(4)
C24 H24 0.9500
C25 C26 1.379(4)
C25 H25 0.9500
C26 H26 0.9500
C31 C32 1.388(4)
C31 C36 1.391(4)
C32 C33 1.370(4)
C32 H32 0.9500
C33 C34 1.382(5)
C33 H33 0.9500
C34 C35 1.375(4)
C34 H34 0.9500
C35 C36 1.390(4)
C35 H35 0.9500
C36 H36 0.9500
C41 C46 1.381(4)
C41 C42 1.395(4)
C42 C43 1.399(4)
C42 C51 1.480(4)
C43 C44 1.370(5)
C43 H43 0.9500
C44 C45 1.371(5)
C44 H44 0.9500
C45 C46 1.385(4)
C45 H45 0.9500
C46 H46 0.9500
C51 C52 1.381(4)
C51 C56 1.397(4)
C52 C53 1.383(4)
C52 H52 0.9500
C53 C54 1.376(5)
C53 H53 0.9500
C54 C55 1.376(5)
C54 H54 0.9500
C55 C56 1.383(4)
C55 H55 0.9500
C56 H56 0.9500

loop_
_geom_torsion_atom_site_label_1
_geom_torsion_atom_site_label_2
_geom_torsion_atom_site_label_3
_geom_torsion_atom_site_label_4
_geom_torsion
O2 B1 O1 C1 7.2(4)
O3 B1 O1 C1 -174.0(2)
O1 B1 O2 C21 176.7(2)
O3 B1 O2 C21 -2.2(4)
O2 B1 O3 C41 165.8(2)
O1 B1 O3 C41 -13.0(4)
B1 O1 C1 C6 -122.8(3)
B1 O1 C1 C2 60.4(3)
C6 C1 C2 C3 -1.4(4)
O1 C1 C2 C3 175.2(2)
C6 C1 C2 C11 178.2(2)
O1 C1 C2 C11 -5.2(4)
C1 C2 C3 C4 -0.7(4)
C11 C2 C3 C4 179.7(3)
C2 C3 C4 C5 2.2(4)
C3 C4 C5 C6 -1.6(4)
C2 C1 C6 C5 2.0(4)
O1 C1 C6 C5 -174.8(2)
C4 C5 C6 C1 -0.4(4)
C1 C2 C11 C12 -129.9(3)
C3 C2 C11 C12 49.7(4)
C1 C2 C11 C16 50.4(4)
C3 C2 C11 C16 -130.0(3)
C16 C11 C12 C13 0.0(4)
C2 C11 C12 C13 -179.7(3)
C11 C12 C13 C14 -0.4(4)
C12 C13 C14 C15 0.6(5)
C13 C14 C15 C16 -0.3(5)
C14 C15 C16 C11 -0.1(4)
C12 C11 C16 C15 0.2(4)
C2 C11 C16 C15 179.9(3)
B1 O2 C21 C26 94.4(3)
B1 O2 C21 C22 -87.7(3)
C26 C21 C22 C23 2.0(3)
O2 C21 C22 C23 -175.7(2)
C26 C21 C22 C31 -175.5(2)
O2 C21 C22 C31 6.7(3)
C21 C22 C23 C24 -1.2(4)
C31 C22 C23 C24 176.4(2)
C22 C23 C24 C25 -0.2(4)
C23 C24 C25 C26 0.9(4)
O2 C21 C26 C25 176.4(2)
C22 C21 C26 C25 -1.4(4)
C24 C25 C26 C21 -0.1(4)
C21 C22 C31 C32 134.5(3)
C23 C22 C31 C32 -42.9(3)
C21 C22 C31 C36 -46.7(4)
C23 C22 C31 C36 135.8(3)
C36 C31 C32 C33 -0.8(4)
C22 C31 C32 C33 178.0(3)
C31 C32 C33 C34 -0.9(5)
C32 C33 C34 C35 2.1(5)
C33 C34 C35 C36 -1.5(5)
C34 C35 C36 C31 -0.2(4)
C32 C31 C36 C35 1.3(4)
C22 C31 C36 C35 -177.4(3)
B1 O3 C41 C46 -70.0(3)
B1 O3 C41 C42 110.6(3)
C46 C41 C42 C43 1.0(4)
O3 C41 C42 C43 -179.6(2)
C46 C41 C42 C51 -178.3(3)
O3 C41 C42 C51 1.1(4)
C41 C42 C43 C44 0.2(4)
C51 C42 C43 C44 179.5(3)
C42 C43 C44 C45 -1.1(5)
C43 C44 C45 C46 0.8(5)
O3 C41 C46 C45 179.3(3)
C42 C41 C46 C45 -1.2(4)
C44 C45 C46 C41 0.3(5)
C41 C42 C51 C52 44.7(4)
C43 C42 C51 C52 -134.6(3)
C41 C42 C51 C56 -140.7(3)
C43 C42 C51 C56 40.0(3)
C56 C51 C52 C53 -1.4(4)
C42 C51 C52 C53 173.3(2)
C51 C52 C53 C54 1.2(4)
C52 C53 C54 C55 -0.1(4)
C53 C54 C55 C56 -0.7(4)
C54 C55 C56 C51 0.5(4)
C52 C51 C56 C55 0.5(4)
C42 C51 C56 C55 -174.2(2)
